data_7027136
loop_
_publ_author_name
'B\"uchner, Riaan'
'Cunningham, Corey T.'
'Field, John S.'
'Haines, Raymond J.'
'McMillin, David R.'
'Summerton, Grant C.'

_publ_section_title
;
 Luminescence properties of salts of the [Pt(4&#x2032;Ph-terpy)Cl]+
 chromophore: crystal structure of the red form of
 [Pt(4&#x2032;Ph-terpy)Cl]BF4
 (4&#x2032;Ph-terpy&#x2005;=&#x2005;4&#x2032;-phenyl-2,2&#x2032;&#x2236;6&#x2032;,2&#x2033;-terpyridine)
;
_journal_issue 5
_journal_name_full 'Journal of the Chemical Society, Dalton Transactions'
_journal_page_first 711
_journal_paper_doi 10.1039/a807914e
_journal_year 1999
_chemical_formula_sum 'C23 H18 B Cl F4 N4 Pt'
_chemical_formula_weight 667.75
_chemical_name_systematic
; 
 ? 
;
_space_group_IT_number 2
_symmetry_space_group_name_Hall '-P 1'
_symmetry_space_group_name_H-M 'P -1'
_atom_sites_solution_hydrogens geom
_atom_sites_solution_primary direct
_atom_sites_solution_secondary difmap
_audit_creation_method SHELXL
_cell_angle_alpha 71.1140(10)
_cell_angle_beta 85.649(2)
_cell_angle_gamma 72.3190(10)
_cell_formula_units_Z 4
_cell_length_a 12.6130(6)
_cell_length_b 13.6968(6)
_cell_length_c 14.5593(7)
_cell_measurement_temperature 153(2)
_cell_volume 2266.70(18)
_computing_structure_refinement 'SHELXL-93 (Sheldrick, 1993)'
_computing_structure_solution 'SHELXS-86 (Sheldrick, 1990)'
_diffrn_ambient_temperature 153(2)
_diffrn_radiation_monochromator graphite
_diffrn_radiation_source 'fine-focus sealed tube'
_diffrn_radiation_type MoKa
_diffrn_radiation_wavelength 0.71073
_diffrn_reflns_av_R_equivalents 0.0236
_diffrn_reflns_av_sigmaI/netI 0.0614
_diffrn_reflns_limit_h_max 12
_diffrn_reflns_limit_h_min -14
_diffrn_reflns_limit_k_max 15
_diffrn_reflns_limit_k_min -13
_diffrn_reflns_limit_l_max 16
_diffrn_reflns_limit_l_min -8
_diffrn_reflns_number 6793
_diffrn_reflns_theta_max 23.32
_diffrn_reflns_theta_min 1.48
_exptl_absorpt_coefficient_mu 6.686
_exptl_crystal_density_diffrn 1.956
_exptl_crystal_F_000 1304
_refine_diff_density_max 1.441
_refine_diff_density_min -2.209
_refine_diff_density_rms 0.236
_refine_ls_extinction_method none
_refine_ls_goodness_of_fit_all 1.036
_refine_ls_goodness_of_fit_obs 1.083
_refine_ls_matrix_type full
_refine_ls_number_parameters 613
_refine_ls_number_reflns 5629
_refine_ls_number_restraints 0
_refine_ls_restrained_S_all 1.036
_refine_ls_restrained_S_obs 1.083
_refine_ls_R_factor_all 0.0610
_refine_ls_R_factor_obs 0.0444
_refine_ls_shift/esd_max -0.001
_refine_ls_shift/esd_mean 0.000
_refine_ls_structure_factor_coef Fsqd
_refine_ls_weighting_details 'w=1/[s^2^(Fo^2^)+( 0.0720P)^2^+0.0000P] where P=(Fo^2^+2Fc^2^)/3'
_refine_ls_weighting_scheme calc
_refine_ls_wR_factor_all 0.1175
_refine_ls_wR_factor_obs 0.1086
_reflns_number_observed 4520
_reflns_number_total 5629
_reflns_observed_criterion >2sigma(I)
_cod_data_source_file 807914esup1.cif
_cod_data_source_block gs01x
_cod_depositor_comments
;
The following automatic conversions were performed:

'_refine_ls_weighting_scheme' value 'calc w=1/[s^2^(Fo^2^)+(
0.0720P)^2^+0.0000P] where P=(Fo^2^+2Fc^2^)/3' was changed to 'calc'.
New tag '_refine_ls_weighting_details' was created. The value of the
new tag was set to 'w=1/[s^2^(Fo^2^)+( 0.0720P)^2^+0.0000P] where
P=(Fo^2^+2Fc^2^)/3'.

Automatic conversion script
Id: cif_fix_values 3143 2015-03-26 13:38:13Z robertas 
;
_cod_original_cell_volume 2266.7(2)
_cod_database_code 7027136

loop_
_symmetry_equiv_pos_as_xyz
'x, y, z'
'-x, -y, -z'

loop_
_atom_site_aniso_label
_atom_site_aniso_U_11
_atom_site_aniso_U_22
_atom_site_aniso_U_33
_atom_site_aniso_U_23
_atom_site_aniso_U_13
_atom_site_aniso_U_12
PtB 0.0172(3) 0.0140(3) 0.0290(3) -0.0096(2) 0.0022(2) -0.0036(2)
ClB 0.022(2) 0.028(2) 0.041(2) -0.018(2) 0.0100(14) -0.0068(15)
N1B 0.031(7) 0.007(5) 0.028(5) -0.006(5) -0.004(5) -0.006(5)
N2B 0.024(7) 0.007(5) 0.022(5) -0.003(5) 0.001(5) 0.002(5)
N3B 0.021(6) 0.011(5) 0.027(6) -0.010(5) 0.009(5) 0.000(5)
C1B 0.008(7) 0.018(7) 0.059(9) -0.023(7) 0.002(6) -0.003(6)
C2B 0.028(8) 0.023(8) 0.049(8) -0.017(7) -0.003(7) -0.008(7)
C3B 0.017(8) 0.023(8) 0.038(7) 0.000(6) -0.012(6) 0.002(7)
C4B 0.046(10) 0.015(7) 0.028(7) -0.006(6) 0.005(7) -0.009(7)
C5B 0.015(7) 0.018(7) 0.036(7) -0.014(6) 0.006(6) -0.005(6)
C6B 0.018(7) 0.011(7) 0.031(7) -0.006(6) -0.008(6) -0.004(6)
C7B 0.033(9) 0.014(7) 0.025(6) 0.005(6) -0.003(6) -0.005(7)
C8B 0.015(7) 0.015(7) 0.028(6) -0.003(6) 0.006(6) -0.009(6)
C9B 0.013(7) 0.019(7) 0.031(7) -0.011(6) 0.004(6) 0.007(6)
C10B 0.048(9) 0.004(6) 0.012(6) -0.003(5) -0.002(6) -0.005(7)
C11B 0.030(8) 0.009(7) 0.029(7) -0.006(6) -0.002(6) -0.001(6)
C12B 0.025(8) 0.018(7) 0.030(7) -0.010(6) 0.007(6) 0.001(6)
C13B 0.035(9) 0.007(7) 0.036(7) 0.000(6) -0.011(6) -0.002(6)
C14B 0.032(9) 0.033(8) 0.039(8) -0.019(7) -0.006(7) -0.005(7)
C15B 0.025(8) 0.021(7) 0.033(7) -0.018(6) 0.002(6) -0.002(6)
C16B 0.009(7) 0.023(7) 0.031(7) -0.010(6) -0.002(5) -0.004(6)
C17B 0.028(8) 0.031(8) 0.025(6) -0.007(6) 0.001(6) -0.009(6)
C18B 0.033(8) 0.028(8) 0.034(7) -0.006(6) -0.006(6) -0.004(7)
C19B 0.040(9) 0.048(10) 0.032(7) -0.025(7) 0.005(7) -0.005(8)
C20B 0.023(8) 0.027(8) 0.030(7) -0.014(6) -0.008(6) 0.010(6)
C21B 0.025(7) 0.012(7) 0.024(6) -0.004(5) -0.001(6) 0.003(6)
PtA 0.0179(3) 0.0121(3) 0.0248(3) -0.0047(2) -0.0039(2) -0.0027(2)
ClA 0.022(2) 0.024(2) 0.040(2) -0.0095(15) -0.0093(15) -0.002(2)
N1A 0.002(5) 0.007(5) 0.025(5) 0.005(4) -0.012(4) 0.011(5)
N2A 0.018(6) 0.015(6) 0.023(5) -0.011(5) 0.002(5) 0.004(5)
N3A 0.020(6) 0.013(6) 0.023(5) -0.004(5) -0.002(5) -0.008(5)
C1A 0.018(7) 0.011(6) 0.042(8) -0.016(6) 0.001(6) 0.000(6)
C2A 0.032(8) 0.024(7) 0.017(6) -0.008(6) 0.005(6) -0.002(7)
C3A 0.021(8) 0.026(8) 0.034(7) -0.011(6) -0.001(6) -0.004(7)
C4A 0.020(7) 0.018(7) 0.031(7) -0.006(6) 0.003(6) -0.009(6)
C5A 0.047(9) 0.004(6) 0.020(6) -0.003(5) 0.004(6) -0.014(7)
C6A 0.006(7) 0.004(6) 0.030(7) -0.003(5) -0.012(5) 0.010(5)
C7A 0.023(8) 0.005(6) 0.034(7) -0.011(6) -0.015(6) 0.003(6)
C8A 0.030(8) 0.013(7) 0.021(6) -0.005(5) 0.002(6) -0.009(6)
C9A 0.010(7) 0.012(7) 0.032(7) -0.008(6) 0.001(5) 0.004(6)
C10A 0.032(8) 0.011(7) 0.027(7) -0.002(6) -0.007(6) -0.012(6)
C11A 0.031(8) 0.014(7) 0.032(7) -0.010(6) 0.004(6) -0.015(7)
C12A 0.022(7) 0.019(7) 0.025(6) -0.004(6) -0.001(6) -0.010(6)
C13A 0.042(10) 0.031(8) 0.042(8) -0.018(7) 0.012(7) -0.014(8)
C14A 0.032(8) 0.019(7) 0.019(6) -0.003(5) -0.007(6) -0.007(6)
C15A 0.041(9) 0.012(7) 0.030(7) -0.004(6) -0.019(7) -0.005(7)
C16A 0.021(7) 0.015(7) 0.028(6) -0.006(6) 0.004(6) -0.009(6)
C17A 0.016(8) 0.038(8) 0.042(8) -0.021(7) 0.010(6) -0.005(7)
C18A 0.027(8) 0.043(9) 0.036(7) -0.017(7) -0.004(6) -0.010(7)
C19A 0.020(7) 0.024(7) 0.037(7) -0.011(6) 0.004(6) -0.005(6)
C20A 0.020(8) 0.015(7) 0.035(7) -0.009(6) 0.013(6) 0.000(6)
C21A 0.028(8) 0.021(7) 0.022(6) -0.001(6) -0.003(6) -0.006(7)
BB 0.032(10) 0.029(9) 0.024(7) -0.005(7) -0.004(7) -0.010(8)
F1B 0.031(5) 0.049(5) 0.031(4) -0.007(4) 0.003(3) 0.011(4)
F2B 0.051(5) 0.028(4) 0.036(4) -0.001(4) -0.001(4) 0.001(4)
F3B 0.039(5) 0.045(5) 0.034(4) -0.003(4) 0.010(4) 0.002(4)
F4B 0.059(6) 0.051(5) 0.060(5) -0.026(4) -0.014(4) -0.010(5)
BA 0.018(9) 0.021(8) 0.042(9) -0.003(7) -0.001(7) -0.001(7)
F1A 0.030(5) 0.031(4) 0.064(5) -0.026(4) 0.000(4) 0.008(4)
F2A 0.034(5) 0.062(6) 0.052(5) -0.031(5) -0.009(4) 0.008(4)
F3A 0.049(6) 0.138(10) 0.038(5) -0.009(5) 0.012(4) -0.013(6)
F4A 0.028(5) 0.051(6) 0.185(11) -0.070(7) -0.011(6) 0.009(5)
CSA1 0.046(11) 0.088(14) 0.070(11) -0.042(10) 0.011(9) -0.024(10)
CSA2 0.041(11) 0.083(13) 0.047(9) -0.031(9) 0.006(8) -0.022(11)
NSA 0.040(10) 0.132(15) 0.089(11) -0.066(11) 0.000(9) -0.005(10)
CSB1 0.070(14) 0.048(11) 0.093(14) -0.014(10) 0.020(11) -0.014(10)
CSB2 0.109(17) 0.060(12) 0.041(9) -0.020(9) 0.035(11) -0.051(13)
NSB 0.091(13) 0.108(14) 0.095(12) -0.067(11) 0.054(11) -0.056(12)

loop_
_atom_site_label
_atom_site_type_symbol
_atom_site_fract_x
_atom_site_fract_y
_atom_site_fract_z
_atom_site_U_iso_or_equiv
_atom_site_thermal_displace_type
_atom_site_occupancy
_atom_site_calc_flag
_atom_site_refinement_flags
PtB Pt 0.46894(4) 0.38729(3) 1.00930(3) 0.0197(2) Uani 1 d .
ClB Cl 0.6221(3) 0.3522(2) 0.9141(2) 0.0290(7) Uani 1 d .
N1B N 0.5441(8) 0.3066(7) 1.1429(7) 0.022(2) Uani 1 d .
N2B N 0.3405(8) 0.4164(7) 1.0889(6) 0.019(2) Uani 1 d .
N3B N 0.3522(8) 0.4762(7) 0.9038(6) 0.020(2) Uani 1 d .
C1B C 0.6514(10) 0.2497(9) 1.1645(9) 0.026(3) Uani 1 d .
H1B H 0.7017(10) 0.2433(9) 1.1124(9) 0.039 Uiso 1 calc R
C2B C 0.6921(11) 0.1999(10) 1.2593(9) 0.032(3) Uani 1 d .
H2B H 0.7694(11) 0.1604(10) 1.2727(9) 0.047 Uiso 1 calc R
C3B C 0.6197(10) 0.2081(10) 1.3336(9) 0.030(3) Uani 1 d .
H3B H 0.6456(10) 0.1731(10) 1.3999(9) 0.045 Uiso 1 calc R
C4B C 0.5099(11) 0.2670(9) 1.3123(8) 0.030(3) Uani 1 d .
H4B H 0.4595(11) 0.2752(9) 1.3640(8) 0.045 Uiso 1 calc R
C5B C 0.4714(10) 0.3146(9) 1.2166(8) 0.022(3) Uani 1 d .
C6B C 0.3560(10) 0.3783(9) 1.1861(8) 0.020(3) Uani 1 d .
C7B C 0.2645(11) 0.3990(9) 1.2436(8) 0.027(3) Uani 1 d .
H7B H 0.2728(11) 0.3686(9) 1.3129(8) 0.040 Uiso 1 calc R
C8B C 0.1614(10) 0.4630(9) 1.2018(8) 0.019(3) Uani 1 d .
C9B C 0.1504(10) 0.5035(9) 1.1003(8) 0.023(3) Uani 1 d .
H9B H 0.0796(10) 0.5481(9) 1.0698(8) 0.035 Uiso 1 calc R
C10B C 0.2411(11) 0.4793(9) 1.0448(7) 0.022(3) Uani 1 d .
C11B C 0.2490(11) 0.5122(9) 0.9384(8) 0.024(3) Uani 1 d .
C12B C 0.1586(10) 0.5739(9) 0.8745(8) 0.026(3) Uani 1 d .
H12B H 0.0859(10) 0.5989(9) 0.8989(8) 0.039 Uiso 1 calc R
C13B C 0.1752(11) 0.5987(9) 0.7748(9) 0.028(3) Uani 1 d .
H13B H 0.1142(11) 0.6427(9) 0.7300(9) 0.042 Uiso 1 calc R
C14B C 0.2785(11) 0.5604(10) 0.7407(9) 0.033(3) Uani 1 d .
H14B H 0.2903(11) 0.5756(10) 0.6722(9) 0.050 Uiso 1 calc R
C15B C 0.3662(10) 0.4989(9) 0.8074(8) 0.025(3) Uani 1 d .
H15B H 0.4387(10) 0.4717(9) 0.7838(8) 0.038 Uiso 1 calc R
C16B C 0.0661(9) 0.4906(9) 1.2641(8) 0.021(3) Uani 1 d .
C17B C 0.0550(10) 0.4193(10) 1.3548(8) 0.028(3) Uani 1 d .
H17B H 0.1084(10) 0.3490(10) 1.3762(8) 0.042 Uiso 1 calc R
C18B C -0.0314(11) 0.4476(10) 1.4146(9) 0.033(3) Uani 1 d .
H18B H -0.0380(11) 0.3972(10) 1.4768(9) 0.050 Uiso 1 calc R
C19B C -0.1084(11) 0.5490(11) 1.3842(9) 0.039(4) Uani 1 d .
H19B H -0.1668(11) 0.5694(11) 1.4266(9) 0.059 Uiso 1 calc R
C20B C -0.1024(10) 0.6201(10) 1.2949(8) 0.029(3) Uani 1 d .
H20B H -0.1571(10) 0.6897(10) 1.2744(8) 0.043 Uiso 1 calc R
C21B C -0.0166(10) 0.5917(9) 1.2334(8) 0.023(3) Uani 1 d .
H21B H -0.0137(10) 0.6412(9) 1.1698(8) 0.034 Uiso 1 calc R
PtA Pt 0.41901(4) 0.17397(3) 0.98434(3) 0.0187(2) Uani 1 d .
ClA Cl 0.2373(3) 0.2721(2) 0.9397(2) 0.0298(7) Uani 1 d .
N1A N 0.3999(7) 0.1283(7) 1.1287(6) 0.016(2) Uani 1 d .
N2A N 0.5713(8) 0.0900(7) 1.0219(6) 0.020(2) Uani 1 d .
N3A N 0.4853(8) 0.1915(7) 0.8511(6) 0.019(2) Uani 1 d .
C1A C 0.3090(10) 0.1488(9) 1.1798(8) 0.023(3) Uani 1 d .
H1A H 0.2395(10) 0.1898(9) 1.1454(8) 0.034 Uiso 1 calc R
C2A C 0.3092(10) 0.1145(9) 1.2792(8) 0.026(3) Uani 1 d .
H2A H 0.2412(10) 0.1337(9) 1.3125(8) 0.038 Uiso 1 calc R
C3A C 0.4053(10) 0.0534(10) 1.3310(9) 0.027(3) Uani 1 d .
H3A H 0.4064(10) 0.0296(10) 1.4007(9) 0.040 Uiso 1 calc R
C4A C 0.5021(10) 0.0263(9) 1.2799(8) 0.023(3) Uani 1 d .
H4A H 0.5710(10) -0.0182(9) 1.3141(8) 0.035 Uiso 1 calc R
C5A C 0.4978(11) 0.0645(9) 1.1785(8) 0.023(3) Uani 1 d .
C6A C 0.5949(9) 0.0412(8) 1.1190(8) 0.016(3) Uani 1 d .
C7A C 0.7041(10) -0.0173(8) 1.1467(8) 0.020(3) Uani 1 d .
H7A H 0.7241(10) -0.0494(8) 1.2146(8) 0.030 Uiso 1 calc R
C8A C 0.7848(10) -0.0305(9) 1.0786(8) 0.021(3) Uani 1 d .
C9A C 0.7563(9) 0.0186(8) 0.9799(8) 0.019(3) Uani 1 d .
H9A H 0.8112(9) 0.0120(8) 0.9310(8) 0.029 Uiso 1 calc R
C10A C 0.6450(10) 0.0776(9) 0.9548(8) 0.022(3) Uani 1 d .
C11A C 0.5988(11) 0.1351(9) 0.8558(8) 0.024(3) Uani 1 d .
C12A C 0.6547(10) 0.1359(9) 0.7699(8) 0.022(3) Uani 1 d .
H12A H 0.7315(10) 0.0944(9) 0.7719(8) 0.033 Uiso 1 calc R
C13A C 0.5997(11) 0.1971(10) 0.6803(9) 0.036(3) Uani 1 d .
H13A H 0.6386(11) 0.1991(10) 0.6207(9) 0.055 Uiso 1 calc R
C14A C 0.4880(10) 0.2546(9) 0.6789(8) 0.024(3) Uani 1 d .
H14A H 0.4492(10) 0.2990(9) 0.6185(8) 0.036 Uiso 1 calc R
C15A C 0.4343(11) 0.2474(9) 0.7639(8) 0.028(3) Uani 1 d .
H15A H 0.3560(11) 0.2841(9) 0.7617(8) 0.042 Uiso 1 calc R
C16A C 0.9049(10) -0.0926(9) 1.1081(8) 0.021(3) Uani 1 d .
C17A C 0.9454(10) -0.1055(10) 1.1992(9) 0.031(3) Uani 1 d .
H17A H 0.8979(10) -0.0731(10) 1.2427(9) 0.046 Uiso 1 calc R
C18A C 1.0554(11) -0.1657(10) 1.2263(9) 0.034(3) Uani 1 d .
H18A H 1.0830(11) -0.1745(10) 1.2891(9) 0.051 Uiso 1 calc R
C19A C 1.1262(10) -0.2131(9) 1.1650(8) 0.027(3) Uani 1 d .
H19A H 1.2013(10) -0.2560(9) 1.1852(8) 0.041 Uiso 1 calc R
C20A C 1.0859(10) -0.1973(9) 1.0736(8) 0.025(3) Uani 1 d .
H20A H 1.1348(10) -0.2277(9) 1.0296(8) 0.038 Uiso 1 calc R
C21A C 0.9766(10) -0.1386(9) 1.0442(8) 0.025(3) Uani 1 d .
H21A H 0.9500(10) -0.1295(9) 0.9810(8) 0.038 Uiso 1 calc R
BB B 0.6870(13) 0.7980(12) 0.4752(10) 0.029(3) Uani 1 d .
F1B F 0.5784(6) 0.8585(6) 0.4775(5) 0.044(2) Uani 1 d .
F2B F 0.6946(6) 0.6888(5) 0.5104(5) 0.043(2) Uani 1 d .
F3B F 0.7247(6) 0.8220(6) 0.3793(5) 0.046(2) Uani 1 d .
F4B F 0.7529(7) 0.8177(6) 0.5334(6) 0.055(2) Uani 1 d .
BA B 0.0145(12) 0.1379(12) 0.2230(11) 0.029(3) Uani 1 d .
F1A F 0.1037(6) 0.0631(6) 0.1992(5) 0.043(2) Uani 1 d .
F2A F -0.0715(6) 0.1773(6) 0.1547(5) 0.051(2) Uani 1 d .
F3A F -0.0265(7) 0.0900(9) 0.3113(6) 0.083(3) Uani 1 d .
F4A F 0.0482(7) 0.2216(7) 0.2274(8) 0.084(3) Uani 1 d .
CSA1 C 1.0205(13) 0.1283(13) 0.5135(11) 0.063(5) Uani 1 d .
CSA2 C 0.8978(14) 0.1719(14) 0.5086(11) 0.054(4) Uani 1 d .
NSA N 0.8076(12) 0.2060(14) 0.5053(11) 0.084(5) Uani 1 d .
CSB1 C 0.2872(16) 0.5707(13) 0.4065(13) 0.074(5) Uani 1 d .
CSB2 C 0.4019(19) 0.5127(14) 0.3998(11) 0.065(5) Uani 1 d .
NSB N 0.4967(14) 0.4664(14) 0.3958(11) 0.086(6) Uani 1 d .

loop_
_atom_type_symbol
_atom_type_description
_atom_type_scat_dispersion_real
_atom_type_scat_dispersion_imag
_atom_type_scat_source
C C 0.0033 0.0016 'International Tables Vol C Tables 4.2.6.8 and 6.1.1.4'
H H 0.0000 0.0000 'International Tables Vol C Tables 4.2.6.8 and 6.1.1.4'
N N 0.0061 0.0033 'International Tables Vol C Tables 4.2.6.8 and 6.1.1.4'
Pt Pt -1.7033 8.3905 'International Tables Vol C Tables 4.2.6.8 and 6.1.1.4'
Cl Cl 0.1484 0.1585 'International Tables Vol C Tables 4.2.6.8 and 6.1.1.4'
B B 0.0013 0.0007 'International Tables Vol C Tables 4.2.6.8 and 6.1.1.4'
F F 0.0171 0.0103 'International Tables Vol C Tables 4.2.6.8 and 6.1.1.4'

loop_
_geom_angle_atom_site_label_1
_geom_angle_atom_site_label_2
_geom_angle_atom_site_label_3
_geom_angle
N2B PtB N3B 80.7(4)
N2B PtB N1B 81.0(4)
N3B PtB N1B 161.7(4)
N2B PtB ClB 179.8(2)
N3B PtB ClB 99.3(3)
N1B PtB ClB 99.1(3)
C1B N1B C5B 119.3(10)
C1B N1B PtB 128.3(8)
C5B N1B PtB 112.4(8)
C6B N2B C10B 123.0(10)
C6B N2B PtB 118.0(8)
C10B N2B PtB 118.8(7)
C15B N3B C11B 119.6(10)
C15B N3B PtB 127.0(8)
C11B N3B PtB 113.4(7)
N1B C1B C2B 122.3(11)
N1B C1B H1B 118.8(7)
C2B C1B H1B 118.8(7)
C3B C2B C1B 118.7(12)
C3B C2B H2B 120.7(8)
C1B C2B H2B 120.7(7)
C4B C3B C2B 119.4(12)
C4B C3B H3B 120.3(7)
C2B C3B H3B 120.3(8)
C3B C4B C5B 120.4(11)
C3B C4B H4B 119.8(7)
C5B C4B H4B 119.8(7)
N1B C5B C4B 119.7(11)
N1B C5B C6B 115.4(10)
C4B C5B C6B 124.8(10)
N2B C6B C7B 118.4(11)
N2B C6B C5B 113.0(10)
C7B C6B C5B 128.5(11)
C8B C7B C6B 120.6(11)
C8B C7B H7B 119.7(6)
C6B C7B H7B 119.7(7)
C7B C8B C9B 118.8(10)
C7B C8B C16B 120.0(10)
C9B C8B C16B 121.2(11)
C10B C9B C8B 119.8(11)
C10B C9B H9B 120.1(7)
C8B C9B H9B 120.1(7)
N2B C10B C9B 119.4(10)
N2B C10B C11B 111.5(11)
C9B C10B C11B 129.1(12)
N3B C11B C12B 120.5(10)
N3B C11B C10B 115.6(11)
C12B C11B C10B 123.9(11)
C11B C12B C13B 119.1(11)
C11B C12B H12B 120.5(7)
C13B C12B H12B 120.5(8)
C14B C13B C12B 120.1(12)
C14B C13B H13B 120.0(8)
C12B C13B H13B 120.0(8)
C13B C14B C15B 118.7(12)
C13B C14B H14B 120.6(8)
C15B C14B H14B 120.6(7)
N3B C15B C14B 122.0(11)
N3B C15B H15B 119.0(7)
C14B C15B H15B 119.0(7)
C17B C16B C21B 117.6(10)
C17B C16B C8B 121.7(11)
C21B C16B C8B 120.7(10)
C16B C17B C18B 121.4(12)
C16B C17B H17B 119.3(7)
C18B C17B H17B 119.3(7)
C17B C18B C19B 119.6(12)
C17B C18B H18B 120.2(7)
C19B C18B H18B 120.2(7)
C20B C19B C18B 121.0(12)
C20B C19B H19B 119.5(8)
C18B C19B H19B 119.5(7)
C19B C20B C21B 119.9(12)
C19B C20B H20B 120.0(8)
C21B C20B H20B 120.0(7)
C20B C21B C16B 120.4(11)
C20B C21B H21B 119.8(7)
C16B C21B H21B 119.8(6)
N2A PtA N1A 82.2(3)
N2A PtA N3A 80.7(4)
N1A PtA N3A 162.8(4)
N2A PtA ClA 179.4(3)
N1A PtA ClA 97.8(3)
N3A PtA ClA 99.4(3)
C1A N1A C5A 117.8(10)
C1A N1A PtA 129.9(8)
C5A N1A PtA 112.3(7)
C10A N2A C6A 123.3(10)
C10A N2A PtA 119.6(8)
C6A N2A PtA 116.9(7)
C15A N3A C11A 119.3(10)
C15A N3A PtA 128.5(8)
C11A N3A PtA 112.2(7)
N1A C1A C2A 123.4(12)
N1A C1A H1A 118.3(7)
C2A C1A H1A 118.3(7)
C3A C2A C1A 120.3(12)
C3A C2A H2A 119.9(7)
C1A C2A H2A 119.9(7)
C2A C3A C4A 118.1(11)
C2A C3A H3A 120.9(7)
C4A C3A H3A 120.9(7)
C5A C4A C3A 119.3(12)
C5A C4A H4A 120.3(8)
C3A C4A H4A 120.3(7)
N1A C5A C4A 120.9(11)
N1A C5A C6A 115.8(9)
C4A C5A C6A 123.2(12)
N2A C6A C7A 117.4(10)
N2A C6A C5A 112.8(10)
C7A C6A C5A 129.8(10)
C6A C7A C8A 121.1(11)
C6A C7A H7A 119.4(7)
C8A C7A H7A 119.4(7)
C7A C8A C9A 119.5(11)
C7A C8A C16A 121.6(10)
C9A C8A C16A 118.8(10)
C8A C9A C10A 117.6(10)
C8A C9A H9A 121.2(7)
C10A C9A H9A 121.2(6)
N2A C10A C9A 120.9(10)
N2A C10A C11A 113.2(11)
C9A C10A C11A 125.9(11)
C12A C11A N3A 118.8(11)
C12A C11A C10A 126.9(12)
N3A C11A C10A 114.2(10)
C11A C12A C13A 120.3(12)
C11A C12A H12A 119.8(8)
C13A C12A H12A 119.8(7)
C14A C13A C12A 118.9(11)
C14A C13A H13A 120.5(7)
C12A C13A H13A 120.5(7)
C15A C14A C13A 119.2(12)
C15A C14A H14A 120.4(8)
C13A C14A H14A 120.4(7)
N3A C15A C14A 123.2(12)
N3A C15A H15A 118.4(7)
C14A C15A H15A 118.4(8)
C17A C16A C21A 119.5(11)
C17A C16A C8A 120.2(10)
C21A C16A C8A 120.3(10)
C18A C17A C16A 119.5(11)
C18A C17A H17A 120.3(7)
C16A C17A H17A 120.3(7)
C19A C18A C17A 121.6(11)
C19A C18A H18A 119.2(8)
C17A C18A H18A 119.2(7)
C20A C19A C18A 118.4(12)
C20A C19A H19A 120.8(7)
C18A C19A H19A 120.8(8)
C19A C20A C21A 121.6(10)
C19A C20A H20A 119.2(7)
C21A C20A H20A 119.2(6)
C20A C21A C16A 119.3(11)
C20A C21A H21A 120.3(6)
C16A C21A H21A 120.3(7)
F4B BB F1B 110.1(11)
F4B BB F2B 108.0(11)
F1B BB F2B 109.6(11)
F4B BB F3B 110.2(11)
F1B BB F3B 110.1(11)
F2B BB F3B 108.8(10)
F4A BA F3A 110.3(12)
F4A BA F1A 109.1(11)
F3A BA F1A 109.9(11)
F4A BA F2A 108.9(11)
F3A BA F2A 107.4(11)
F1A BA F2A 111.3(11)
NSA CSA2 CSA1 178.4(19)
NSB CSB2 CSB1 178.3(18)

loop_
_geom_bond_atom_site_label_1
_geom_bond_atom_site_label_2
_geom_bond_distance
PtB N2B 1.936(9)
PtB N3B 2.013(10)
PtB N1B 2.039(9)
PtB ClB 2.313(3)
N1B C1B 1.342(14)
N1B C5B 1.368(14)
N2B C6B 1.348(14)
N2B C10B 1.355(15)
N3B C15B 1.346(14)
N3B C11B 1.365(14)
C1B C2B 1.38(2)
C1B H1B 0.96
C2B C3B 1.37(2)
C2B H2B 0.96
C3B C4B 1.37(2)
C3B H3B 0.96
C4B C5B 1.39(2)
C4B H4B 0.96
C5B C6B 1.47(2)
C6B C7B 1.39(2)
C7B C8B 1.38(2)
C7B H7B 0.96
C8B C9B 1.402(15)
C8B C16B 1.480(15)
C9B C10B 1.37(2)
C9B H9B 0.96
C10B C11B 1.471(15)
C11B C12B 1.39(2)
C12B C13B 1.40(2)
C12B H12B 0.96
C13B C14B 1.37(2)
C13B H13B 0.96
C14B C15B 1.39(2)
C14B H14B 0.96
C15B H15B 0.96
C16B C17B 1.39(2)
C16B C21B 1.41(2)
C17B C18B 1.38(2)
C17B H17B 0.96
C18B C19B 1.38(2)
C18B H18B 0.96
C19B C20B 1.36(2)
C19B H19B 0.96
C20B C21B 1.40(2)
C20B H20B 0.96
C21B H21B 0.96
PtA N2A 1.929(10)
PtA N1A 2.008(9)
PtA N3A 2.023(9)
PtA ClA 2.296(3)
N1A C1A 1.325(13)
N1A C5A 1.373(15)
N2A C10A 1.312(14)
N2A C6A 1.366(13)
N3A C15A 1.344(13)
N3A C11A 1.400(15)
C1A C2A 1.368(15)
C1A H1A 0.96
C2A C3A 1.36(2)
C2A H2A 0.96
C3A C4A 1.40(2)
C3A H3A 0.96
C4A C5A 1.397(15)
C4A H4A 0.96
C5A C6A 1.46(2)
C6A C7A 1.380(15)
C7A C8A 1.38(2)
C7A H7A 0.96
C8A C9A 1.398(14)
C8A C16A 1.51(2)
C9A C10A 1.40(2)
C9A H9A 0.96
C10A C11A 1.467(15)
C11A C12A 1.39(2)
C12A C13A 1.40(2)
C12A H12A 0.96
C13A C14A 1.39(2)
C13A H13A 0.96
C14A C15A 1.35(2)
C14A H14A 0.96
C15A H15A 0.96
C16A C17A 1.39(2)
C16A C21A 1.410(15)
C17A C18A 1.39(2)
C17A H17A 0.96
C18A C19A 1.39(2)
C18A H18A 0.96
C19A C20A 1.39(2)
C19A H19A 0.96
C20A C21A 1.39(2)
C20A H20A 0.96
C21A H21A 0.96
BB F4B 1.369(15)
BB F1B 1.37(2)
BB F2B 1.39(2)
BB F3B 1.408(15)
BA F4A 1.36(2)
BA F3A 1.38(2)
BA F1A 1.38(2)
BA F2A 1.38(2)
CSA1 CSA2 1.48(2)
CSA2 NSA 1.09(2)
CSB1 CSB2 1.44(2)
CSB2 NSB 1.18(2)

loop_
_geom_torsion_atom_site_label_1
_geom_torsion_atom_site_label_2
_geom_torsion_atom_site_label_3
_geom_torsion_atom_site_label_4
_geom_torsion
N2B PtB N1B C1B 179.0(9)
N3B PtB N1B C1B 178.5(9)
ClB PtB N1B C1B -0.9(9)
N2B PtB N1B C5B -1.0(7)
N3B PtB N1B C5B -1.4(14)
ClB PtB N1B C5B 179.1(6)
N3B PtB N2B C6B -178.1(8)
N1B PtB N2B C6B 2.0(7)
ClB PtB N2B C6B 113.1(1000)
N3B PtB N2B C10B -2.0(7)
N1B PtB N2B C10B 178.1(8)
ClB PtB N2B C10B -70.8(1000)
N2B PtB N3B C15B -176.4(9)
N1B PtB N3B C15B -175.9(9)
ClB PtB N3B C15B 3.5(9)
N2B PtB N3B C11B 1.3(7)
N1B PtB N3B C11B 1.7(15)
ClB PtB N3B C11B -178.8(7)
C5B N1B C1B C2B -1.1(15)
PtB N1B C1B C2B 178.9(8)
N1B C1B C2B C3B 0.7(16)
C1B C2B C3B C4B -1.3(17)
C2B C3B C4B C5B 2.3(17)
C1B N1B C5B C4B 2.0(15)
PtB N1B C5B C4B -178.0(8)
C1B N1B C5B C6B -180.0(9)
PtB N1B C5B C6B 0.0(11)
C3B C4B C5B N1B -2.6(16)
C3B C4B C5B C6B 179.6(10)
C10B N2B C6B C7B 4.0(15)
PtB N2B C6B C7B 179.9(8)
C10B N2B C6B C5B -178.4(9)
PtB N2B C6B C5B -2.5(11)
N1B C5B C6B N2B 1.6(13)
C4B C5B C6B N2B 179.4(10)
N1B C5B C6B C7B 178.9(10)
C4B C5B C6B C7B -3.3(18)
N2B C6B C7B C8B -4.0(15)
C5B C6B C7B C8B 178.8(10)
C6B C7B C8B C9B 2.1(16)
C6B C7B C8B C16B -175.8(10)
C7B C8B C9B C10B 0.0(15)
C16B C8B C9B C10B 177.9(10)
C6B N2B C10B C9B -1.9(15)
PtB N2B C10B C9B -177.8(8)
C6B N2B C10B C11B 178.1(9)
PtB N2B C10B C11B 2.3(11)
C8B C9B C10B N2B -0.1(15)
C8B C9B C10B C11B 179.8(10)
C15B N3B C11B C12B -1.4(15)
PtB N3B C11B C12B -179.2(8)
C15B N3B C11B C10B 177.4(9)
PtB N3B C11B C10B -0.5(11)
N2B C10B C11B N3B -1.0(13)
C9B C10B C11B N3B 179.1(10)
N2B C10B C11B C12B 177.6(10)
C9B C10B C11B C12B -2.3(18)
N3B C11B C12B C13B -0.2(16)
C10B C11B C12B C13B -178.8(10)
C11B C12B C13B C14B 1.6(16)
C12B C13B C14B C15B -1.5(17)
C11B N3B C15B C14B 1.5(15)
PtB N3B C15B C14B 179.1(8)
C13B C14B C15B N3B -0.1(16)
C7B C8B C16B C17B -33.0(15)
C9B C8B C16B C17B 149.2(11)
C7B C8B C16B C21B 146.3(10)
C9B C8B C16B C21B -31.5(15)
C21B C16B C17B C18B -2.5(16)
C8B C16B C17B C18B 176.9(10)
C16B C17B C18B C19B -0.3(18)
C17B C18B C19B C20B 2.1(19)
C18B C19B C20B C21B -1.1(19)
C19B C20B C21B C16B -1.7(18)
C17B C16B C21B C20B 3.5(16)
C8B C16B C21B C20B -175.9(10)
N2A PtA N1A C1A -178.6(9)
N3A PtA N1A C1A -175.6(9)
ClA PtA N1A C1A 0.8(9)
N2A PtA N1A C5A -0.1(7)
N3A PtA N1A C5A 2.9(15)
ClA PtA N1A C5A 179.3(6)
N1A PtA N2A C10A 177.3(8)
N3A PtA N2A C10A -1.8(8)
ClA PtA N2A C10A 91.4(236)
N1A PtA N2A C6A 0.9(7)
N3A PtA N2A C6A -178.2(8)
ClA PtA N2A C6A -85.0(235)
N2A PtA N3A C15A -179.4(9)
N1A PtA N3A C15A 177.6(10)
ClA PtA N3A C15A 1.3(8)
N2A PtA N3A C11A 1.3(7)
N1A PtA N3A C11A -1.7(15)
ClA PtA N3A C11A -178.0(6)
C5A N1A C1A C2A 3.5(15)
PtA N1A C1A C2A -178.0(8)
N1A C1A C2A C3A -2.0(17)
C1A C2A C3A C4A -0.7(16)
C2A C3A C4A C5A 1.5(16)
C1A N1A C5A C4A -2.5(14)
PtA N1A C5A C4A 178.8(8)
C1A N1A C5A C6A 178.0(9)
PtA N1A C5A C6A -0.7(10)
C3A C4A C5A N1A 0.1(15)
C3A C4A C5A C6A 179.5(10)
C10A N2A C6A C7A 5.0(15)
PtA N2A C6A C7A -178.8(7)
C10A N2A C6A C5A -177.8(9)
PtA N2A C6A C5A -1.5(11)
N1A C5A C6A N2A 1.4(12)
C4A C5A C6A N2A -178.0(9)
N1A C5A C6A C7A 178.3(10)
C4A C5A C6A C7A -1.2(17)
N2A C6A C7A C8A -3.3(14)
C5A C6A C7A C8A 179.9(10)
C6A C7A C8A C9A 1.7(15)
C6A C7A C8A C16A 178.8(9)
C7A C8A C9A C10A -1.4(15)
C16A C8A C9A C10A -178.5(9)
C6A N2A C10A C9A -4.8(15)
PtA N2A C10A C9A 179.0(7)
C6A N2A C10A C11A 178.0(9)
PtA N2A C10A C11A 1.8(11)
C8A C9A C10A N2A 2.9(15)
C8A C9A C10A C11A 179.7(9)
C15A N3A C11A C12A -2.0(14)
PtA N3A C11A C12A 177.4(7)
C15A N3A C11A C10A 179.8(8)
PtA N3A C11A C10A -0.8(10)
N2A C10A C11A C12A -178.6(10)
C9A C10A C11A C12A 4.4(17)
N2A C10A C11A N3A -0.5(12)
C9A C10A C11A N3A -177.6(10)
N3A C11A C12A C13A 3.4(15)
C10A C11A C12A C13A -178.6(10)
C11A C12A C13A C14A -1.4(16)
C12A C13A C14A C15A -2.2(16)
C11A N3A C15A C14A -1.7(15)
PtA N3A C15A C14A 179.1(8)
C13A C14A C15A N3A 3.8(17)
C7A C8A C16A C17A -22.6(15)
C9A C8A C16A C17A 154.5(10)
C7A C8A C16A C21A 156.9(10)
C9A C8A C16A C21A -26.0(14)
C21A C16A C17A C18A -1.4(17)
C8A C16A C17A C18A 178.1(10)
C16A C17A C18A C19A 0.2(19)
C17A C18A C19A C20A 1.6(18)
C18A C19A C20A C21A -2.1(17)
C19A C20A C21A C16A 0.9(17)
C17A C16A C21A C20A 0.9(16)
C8A C16A C21A C20A -178.6(9)
